data_2021380
loop_
_publ_author_name
'Chi, Nguyen Thi Thanh'
'Thong, Pham Van'
'Mai, Truong Thi Cam'
'Van Meervelt, Luc'

_publ_section_title
;
 Mixed natural arylolefin--quinoline platinum(II) complexes: synthesis,
 structural characterization and <i>in vitro</i> cytotoxicity studies
;
_journal_coeditor_code LY3081
_journal_issue 12
_journal_name_full 'Acta Crystallographica Section C'
_journal_page_first
;
;
_journal_paper_doi 10.1107/S2053229618015978
_journal_volume 74
_journal_year 2018
_chemical_formula_iupac '[Pt Cl (C15 H20 O4) (C9 H6 N O)]'
_chemical_formula_moiety 'C24 H26 Cl N O5 Pt'
_chemical_formula_sum 'C24 H26 Cl N O5 Pt'
_chemical_formula_weight 639.00
_chemical_name_systematic
{\h^2^-4-Allyl-2-methoxy-1-[(propan-2-yloxy)carbonylmethoxy]benzene}chlorido(quinolin-8-olato-\k^2^<i>N</i>,<i>O</i>)platinum(II)
_space_group_crystal_system triclinic
_space_group_IT_number 2
_space_group_name_Hall '-P 1'
_space_group_name_H-M_alt 'P -1'
_symmetry_space_group_name_Hall '-P 1'
_symmetry_space_group_name_H-M 'P -1'
_atom_sites_solution_hydrogens geom
_atom_sites_solution_primary direct
_audit_creation_method
;
Olex2 1.2
(compiled 2018.05.29 svn.r3510 for OlexSys, GUI svn.r5506)
;
_cell_angle_alpha 85.059(2)
_cell_angle_beta 73.685(3)
_cell_angle_gamma 71.139(2)
_cell_formula_units_Z 2
_cell_length_a 9.7858(3)
_cell_length_b 11.0447(2)
_cell_length_c 11.8117(3)
_cell_measurement_reflns_used 30804
_cell_measurement_temperature 200.00(10)
_cell_measurement_theta_max 29.1710
_cell_measurement_theta_min 3.2460
_cell_volume 1159.41(6)
_computing_cell_refinement
;
CrysAlis PRO (Agilent, 2013)
;
_computing_data_collection
;
CrysAlis PRO (Agilent, 2013)
;
_computing_data_reduction
;
CrysAlis PRO (Agilent, 2013)
;
_computing_molecular_graphics
;
OLEX2 (Dolomanov <i>et al.</i>, 2009)
;
_computing_publication_material
;
OLEX2 (Dolomanov <i>et al.</i>, 2009)
;
_computing_structure_refinement
;
SHELXL2016 (Sheldrick, 2015)
;
_computing_structure_solution
;
SHELXS97 (Sheldrick, 2008)
;
_diffrn_ambient_temperature 200.00(10)
_diffrn_detector_area_resol_mean 15.9631
_diffrn_measured_fraction_theta_full 0.998
_diffrn_measured_fraction_theta_max 0.999
_diffrn_measurement_device_type 'Agilent SuperNova Dual Source diffractometer with an Eos detector'
_diffrn_measurement_method '\w scans'
_diffrn_radiation_monochromator mirror
_diffrn_radiation_type MoK\a
_diffrn_radiation_wavelength 0.71073
_diffrn_reflns_av_R_equivalents 0.0371
_diffrn_reflns_av_unetI/netI 0.0177
_diffrn_reflns_limit_h_max 12
_diffrn_reflns_limit_h_min -12
_diffrn_reflns_limit_k_max 13
_diffrn_reflns_limit_k_min -13
_diffrn_reflns_limit_l_max 14
_diffrn_reflns_limit_l_min -14
_diffrn_reflns_number 47800
_diffrn_reflns_theta_full 25.000
_diffrn_reflns_theta_max 26.371
_diffrn_reflns_theta_min 2.700
_diffrn_source 'SuperNova (Mo) X-ray Source'
_exptl_absorpt_coefficient_mu 6.202
_exptl_absorpt_correction_T_max 1.00000
_exptl_absorpt_correction_T_min 0.36917
_exptl_absorpt_correction_type multi-scan
_exptl_absorpt_process_details
;
(CrysAlis PRO; Agilent, 2013)
;
_exptl_crystal_colour yellow
_exptl_crystal_density_diffrn 1.830
_exptl_crystal_description block
_exptl_crystal_F_000 624
_exptl_crystal_size_max 0.3
_exptl_crystal_size_mid 0.25
_exptl_crystal_size_min 0.15
_refine_diff_density_max 1.462
_refine_diff_density_min -1.010
_refine_ls_extinction_method none
_refine_ls_goodness_of_fit_ref 1.102
_refine_ls_hydrogen_treatment constr
_refine_ls_matrix_type full
_refine_ls_number_parameters 292
_refine_ls_number_reflns 4738
_refine_ls_number_restraints 0
_refine_ls_restrained_S_all 1.102
_refine_ls_R_factor_all 0.0189
_refine_ls_R_factor_gt 0.0174
_refine_ls_shift/su_max 0.001
_refine_ls_shift/su_mean 0.000
_refine_ls_structure_factor_coef Fsqd
_refine_ls_weighting_details 'w=1/[\s^2^(Fo^2^)+(0.0139P)^2^+1.3246P] where P=(Fo^2^+2Fc^2^)/3'
_refine_ls_weighting_scheme calc
_refine_ls_wR_factor_gt 0.0398
_refine_ls_wR_factor_ref 0.0406
_reflns_number_gt 4534
_reflns_number_total 4738
_reflns_threshold_expression 'I > 2\s(I)'
_cod_data_source_file ly3081sup1.cif
_cod_data_source_block chi9
_cod_database_code 2021380
_shelx_space_group_comment
;
The symmetry employed for this shelxl refinement is uniquely defined
by the following loop, which should always be used as a source of
symmetry information in preference to the above space-group names.
They are only intended as comments.
;

loop_
_space_group_symop_operation_xyz
'x, y, z'
'-x, -y, -z'

loop_
_atom_site_type_symbol
_atom_site_label
_atom_site_fract_x
_atom_site_fract_y
_atom_site_fract_z
_atom_site_U_iso_or_equiv
_atom_site_adp_type
_atom_site_calc_flag
_atom_site_occupancy
C C3 -0.1859(3) 0.5736(3) 0.8919(3) 0.0312(6) Uani d 1
H H3 -0.136026 0.551246 0.952579 0.037 Uiso calc 1
C C4 -0.1698(3) 0.6780(3) 0.8191(3) 0.0371(7) Uani d 1
H H4 -0.109806 0.725613 0.831437 0.044 Uiso calc 1
C C5 -0.2395(3) 0.7118(3) 0.7307(3) 0.0325(6) Uani d 1
H H5 -0.228789 0.782996 0.681875 0.039 Uiso calc 1
C C6 -0.3279(3) 0.6399(3) 0.7125(2) 0.0291(6) Uani d 1
C C7 -0.4021(4) 0.6640(3) 0.6226(3) 0.0375(7) Uani d 1
H H7 -0.392972 0.730819 0.567552 0.045 Uiso calc 1
C C8 -0.4877(4) 0.5894(3) 0.6156(3) 0.0428(8) Uani d 1
H H8 -0.538702 0.606963 0.555603 0.051 Uiso calc 1
C C9 -0.5029(4) 0.4884(3) 0.6935(3) 0.0391(7) Uani d 1
H H9 -0.563451 0.439284 0.685632 0.047 Uiso calc 1
C C10 -0.4298(3) 0.4602(3) 0.7819(2) 0.0283(6) Uani d 1
C C11 -0.3416(3) 0.5375(2) 0.7905(2) 0.0241(5) Uani d 1
C C14 -0.3857(4) 0.2014(3) 1.0626(3) 0.0399(7) Uani d 1
H H14A -0.378315 0.190373 1.144981 0.048 Uiso calc 1
H H14B -0.482399 0.198555 1.054109 0.048 Uiso calc 1
C C15 -0.2573(4) 0.1376(3) 0.9756(3) 0.0346(7) Uani d 1
H H15 -0.168809 0.090147 1.005924 0.042 Uiso calc 1
C C16 -0.2630(3) 0.0802(3) 0.8671(3) 0.0365(7) Uani d 1
H H16A -0.351713 0.134864 0.842030 0.044 Uiso calc 1
H H16B -0.276076 -0.005014 0.886936 0.044 Uiso calc 1
C C17 -0.1239(3) 0.0657(3) 0.7646(3) 0.0311(6) Uani d 1
C C18 -0.1177(3) 0.1623(3) 0.6802(3) 0.0325(6) Uani d 1
H H18 -0.201221 0.237708 0.687036 0.039 Uiso calc 1
C C19 0.0092(3) 0.1488(3) 0.5867(2) 0.0300(6) Uani d 1
C C20 0.1327(3) 0.0372(3) 0.5753(2) 0.0289(6) Uani d 1
C C21 0.1276(3) -0.0571(3) 0.6586(3) 0.0342(6) Uani d 1
H H21 0.210996 -0.132599 0.652078 0.041 Uiso calc 1
C C22 -0.0004(4) -0.0419(3) 0.7529(3) 0.0354(7) Uani d 1
H H22 -0.002276 -0.107384 0.810518 0.042 Uiso calc 1
C C24 -0.0978(4) 0.3521(3) 0.5056(3) 0.0555(10) Uani d 1
H H24A -0.073160 0.405287 0.436914 0.083 Uiso calc 1
H H24B -0.117973 0.399543 0.577958 0.083 Uiso calc 1
H H24C -0.186798 0.329817 0.505151 0.083 Uiso calc 1
C C26 0.3687(3) -0.0846(3) 0.4582(3) 0.0316(6) Uani d 1
H H26A 0.329614 -0.150676 0.439842 0.038 Uiso calc 1
H H26B 0.404777 -0.111460 0.529549 0.038 Uiso calc 1
C C27 0.4958(3) -0.0715(3) 0.3562(3) 0.0294(6) Uani d 1
C C30 0.7357(3) -0.1960(3) 0.2374(3) 0.0379(7) Uani d 1
H H30 0.772178 -0.124178 0.248467 0.046 Uiso calc 1
C C31 0.7087(4) -0.1866(4) 0.1172(3) 0.0512(9) Uani d 1
H H31A 0.803987 -0.198775 0.056507 0.077 Uiso calc 1
H H31B 0.639097 -0.102057 0.108053 0.077 Uiso calc 1
H H31C 0.665597 -0.252856 0.108640 0.077 Uiso calc 1
C C32 0.8458(4) -0.3219(3) 0.2587(4) 0.0555(10) Uani d 1
H H32A 0.815462 -0.392474 0.240074 0.083 Uiso calc 1
H H32B 0.847282 -0.327029 0.341567 0.083 Uiso calc 1
H H32C 0.946136 -0.327789 0.208108 0.083 Uiso calc 1
Cl Cl13 -0.14543(9) 0.33203(8) 1.08003(7) 0.04446(19) Uani d 1
N N2 -0.2692(2) 0.5055(2) 0.87781(19) 0.0254(5) Uani d 1
O O12 -0.4363(2) 0.36373(18) 0.85739(18) 0.0314(4) Uani d 1
O O23 0.0252(2) 0.23816(19) 0.50069(18) 0.0411(5) Uani d 1
O O25 0.2535(2) 0.03400(18) 0.47921(18) 0.0354(5) Uani d 1
O O28 0.5090(3) 0.0266(2) 0.3106(2) 0.0453(6) Uani d 1
O O29 0.5949(2) -0.18764(18) 0.32815(18) 0.0323(4) Uani d 1
Pt Pt1 -0.29907(2) 0.34304(2) 0.96161(2) 0.02646(4) Uani d 1

loop_
_atom_site_aniso_label
_atom_site_aniso_U_11
_atom_site_aniso_U_22
_atom_site_aniso_U_33
_atom_site_aniso_U_12
_atom_site_aniso_U_13
_atom_site_aniso_U_23
C3 0.0306(15) 0.0285(14) 0.0353(16) -0.0075(12) -0.0114(12) -0.0024(12)
C4 0.0318(16) 0.0302(15) 0.0499(19) -0.0122(13) -0.0086(14) -0.0014(13)
C5 0.0315(15) 0.0225(14) 0.0339(16) -0.0042(12) 0.0009(12) 0.0019(11)
C6 0.0298(14) 0.0228(13) 0.0235(13) 0.0014(11) -0.0005(11) -0.0017(10)
C7 0.0478(19) 0.0263(15) 0.0299(15) 0.0003(13) -0.0120(14) 0.0033(12)
C8 0.050(2) 0.0377(17) 0.0386(18) 0.0019(15) -0.0258(16) -0.0024(14)
C9 0.0384(17) 0.0368(17) 0.0458(19) -0.0071(14) -0.0209(15) -0.0047(14)
C10 0.0250(14) 0.0243(14) 0.0309(15) -0.0011(11) -0.0071(11) -0.0020(11)
C11 0.0217(13) 0.0198(12) 0.0241(13) 0.0002(10) -0.0024(10) -0.0034(10)
C14 0.0438(18) 0.0311(16) 0.0331(16) -0.0125(14) 0.0061(14) 0.0092(13)
C15 0.0405(17) 0.0235(14) 0.0291(15) -0.0068(12) 0.0012(13) 0.0080(11)
C16 0.0381(17) 0.0280(15) 0.0395(17) -0.0132(13) -0.0015(14) 0.0031(12)
C17 0.0365(16) 0.0249(14) 0.0298(15) -0.0122(12) -0.0025(12) -0.0010(11)
C18 0.0339(16) 0.0245(14) 0.0315(15) -0.0041(12) -0.0025(12) -0.0013(11)
C19 0.0344(15) 0.0239(14) 0.0250(14) -0.0040(12) -0.0040(12) 0.0008(11)
C20 0.0315(15) 0.0267(14) 0.0236(14) -0.0054(12) -0.0038(11) -0.0014(11)
C21 0.0393(17) 0.0234(14) 0.0335(16) -0.0037(12) -0.0072(13) 0.0013(12)
C22 0.0471(18) 0.0239(14) 0.0315(15) -0.0127(13) -0.0044(13) 0.0046(12)
C24 0.047(2) 0.0341(18) 0.055(2) 0.0089(15) 0.0041(17) 0.0179(16)
C26 0.0308(15) 0.0239(14) 0.0321(15) -0.0009(12) -0.0045(12) -0.0012(11)
C27 0.0280(14) 0.0255(14) 0.0327(15) -0.0040(11) -0.0090(12) -0.0045(12)
C30 0.0269(15) 0.0352(16) 0.0465(18) -0.0092(13) 0.0004(13) -0.0089(14)
C31 0.043(2) 0.063(2) 0.0398(19) -0.0156(17) 0.0024(15) -0.0077(17)
C32 0.0304(18) 0.046(2) 0.079(3) -0.0011(15) -0.0075(18) -0.0070(19)
Cl13 0.0453(4) 0.0485(5) 0.0394(4) -0.0074(4) -0.0220(4) 0.0084(3)
N2 0.0240(11) 0.0230(11) 0.0254(11) -0.0037(9) -0.0051(9) -0.0001(9)
O12 0.0292(10) 0.0289(10) 0.0366(11) -0.0113(8) -0.0084(9) 0.0047(8)
O23 0.0392(12) 0.0298(11) 0.0312(11) 0.0048(9) 0.0052(9) 0.0103(9)
O25 0.0327(11) 0.0249(10) 0.0319(11) 0.0027(8) 0.0027(9) 0.0035(8)
O28 0.0419(13) 0.0243(11) 0.0556(15) -0.0047(9) 0.0018(11) 0.0018(10)
O29 0.0286(10) 0.0247(10) 0.0363(11) -0.0037(8) -0.0018(9) -0.0033(8)
Pt1 0.02589(6) 0.02385(6) 0.02392(6) -0.00394(4) -0.00313(4) 0.00299(4)

loop_
_atom_type_symbol
_atom_type_description
_atom_type_scat_dispersion_real
_atom_type_scat_dispersion_imag
_atom_type_scat_source
C C 0.0033 0.0016 'International Tables Vol C Tables 4.2.6.8 and 6.1.1.4'
H H 0.0000 0.0000 'International Tables Vol C Tables 4.2.6.8 and 6.1.1.4'
Cl Cl 0.1484 0.1585 'International Tables Vol C Tables 4.2.6.8 and 6.1.1.4'
N N 0.0061 0.0033 'International Tables Vol C Tables 4.2.6.8 and 6.1.1.4'
O O 0.0106 0.0060 'International Tables Vol C Tables 4.2.6.8 and 6.1.1.4'
Pt Pt -1.7033 8.3905 'International Tables Vol C Tables 4.2.6.8 and 6.1.1.4'

loop_
_geom_angle_atom_site_label_1
_geom_angle_atom_site_label_2
_geom_angle_atom_site_label_3
_geom_angle
C4 C3 H3 119.3
N2 C3 H3 119.3
N2 C3 C4 121.5(3)
C3 C4 H4 119.7
C5 C4 C3 120.5(3)
C5 C4 H4 119.7
C4 C5 H5 120.3
C4 C5 C6 119.4(3)
C6 C5 H5 120.3
C7 C6 C5 124.4(3)
C7 C6 C11 118.5(3)
C11 C6 C5 117.1(3)
C6 C7 H7 120.5
C8 C7 C6 119.0(3)
C8 C7 H7 120.5
C7 C8 H8 118.7
C7 C8 C9 122.7(3)
C9 C8 H8 118.7
C8 C9 H9 119.9
C10 C9 C8 120.2(3)
C10 C9 H9 119.9
C9 C10 C11 117.6(3)
O12 C10 C9 123.4(3)
O12 C10 C11 118.9(2)
C6 C11 C10 122.0(2)
N2 C11 C6 122.0(2)
N2 C11 C10 116.0(2)
H14A C14 H14B 113.3
C15 C14 H14A 116.3
C15 C14 H14B 116.3
C15 C14 Pt1 72.51(16)
Pt1 C14 H14A 116.3
Pt1 C14 H14B 116.3
C14 C15 H15 114.5
C14 C15 C16 123.1(3)
C14 C15 Pt1 69.57(16)
C16 C15 H15 114.5
C16 C15 Pt1 112.57(19)
Pt1 C15 H15 114.5
C15 C16 H16A 108.8
C15 C16 H16B 108.8
C15 C16 C17 113.6(3)
H16A C16 H16B 107.7
C17 C16 H16A 108.8
C17 C16 H16B 108.8
C18 C17 C16 120.7(3)
C22 C17 C16 121.0(3)
C22 C17 C18 118.3(3)
C17 C18 H18 119.7
C19 C18 C17 120.6(3)
C19 C18 H18 119.7
C18 C19 C20 120.2(3)
O23 C19 C18 124.5(3)
O23 C19 C20 115.3(2)
C21 C20 C19 119.4(3)
C21 C20 O25 125.2(3)
O25 C20 C19 115.4(2)
C20 C21 H21 120.1
C20 C21 C22 119.9(3)
C22 C21 H21 120.1
C17 C22 C21 121.6(3)
C17 C22 H22 119.2
C21 C22 H22 119.2
H24A C24 H24B 109.5
H24A C24 H24C 109.5
H24B C24 H24C 109.5
O23 C24 H24A 109.5
O23 C24 H24B 109.5
O23 C24 H24C 109.5
H26A C26 H26B 108.3
C27 C26 H26A 109.8
C27 C26 H26B 109.8
O25 C26 H26A 109.8
O25 C26 H26B 109.8
O25 C26 C27 109.3(2)
O28 C27 C26 125.9(3)
O28 C27 O29 125.6(3)
O29 C27 C26 108.4(2)
C31 C30 H30 109.5
C31 C30 C32 113.5(3)
C32 C30 H30 109.5
O29 C30 H30 109.5
O29 C30 C31 109.4(3)
O29 C30 C32 105.4(3)
C30 C31 H31A 109.5
C30 C31 H31B 109.5
C30 C31 H31C 109.5
H31A C31 H31B 109.5
H31A C31 H31C 109.5
H31B C31 H31C 109.5
C30 C32 H32A 109.5
C30 C32 H32B 109.5
C30 C32 H32C 109.5
H32A C32 H32B 109.5
H32A C32 H32C 109.5
H32B C32 H32C 109.5
C3 N2 C11 119.5(2)
C3 N2 Pt1 129.50(19)
C11 N2 Pt1 110.82(17)
C10 O12 Pt1 111.41(16)
C19 O23 C24 118.1(2)
C20 O25 C26 115.3(2)
C27 O29 C30 117.6(2)
C14 Pt1 C15 37.92(11)
C14 Pt1 Cl13 92.02(10)
C15 Pt1 Cl13 90.47(9)
N2 Pt1 C14 166.07(11)
N2 Pt1 C15 153.86(10)
N2 Pt1 Cl13 94.65(7)
O12 Pt1 C14 90.51(11)
O12 Pt1 C15 92.84(10)
O12 Pt1 Cl13 176.69(6)
O12 Pt1 N2 82.43(8)

loop_
_geom_bond_atom_site_label_1
_geom_bond_atom_site_label_2
_geom_bond_distance
C3 H3 0.9500
C3 C4 1.401(4)
C3 N2 1.323(3)
C4 H4 0.9500
C4 C5 1.365(4)
C5 H5 0.9500
C5 C6 1.416(4)
C6 C7 1.410(4)
C6 C11 1.413(4)
C7 H7 0.9500
C7 C8 1.372(5)
C8 H8 0.9500
C8 C9 1.403(5)
C9 H9 0.9500
C9 C10 1.385(4)
C10 C11 1.423(4)
C10 O12 1.335(3)
C11 N2 1.370(3)
C14 H14A 0.9900
C14 H14B 0.9900
C14 C15 1.400(4)
C14 Pt1 2.134(3)
C15 H15 1.0000
C15 C16 1.501(4)
C15 Pt1 2.172(3)
C16 H16A 0.9900
C16 H16B 0.9900
C16 C17 1.520(4)
C17 C18 1.400(4)
C17 C22 1.378(4)
C18 H18 0.9500
C18 C19 1.387(4)
C19 C20 1.404(4)
C19 O23 1.367(3)
C20 C21 1.374(4)
C20 O25 1.383(3)
C21 H21 0.9500
C21 C22 1.397(4)
C22 H22 0.9500
C24 H24A 0.9800
C24 H24B 0.9800
C24 H24C 0.9800
C24 O23 1.424(4)
C26 H26A 0.9900
C26 H26B 0.9900
C26 C27 1.505(4)
C26 O25 1.411(3)
C27 O28 1.196(3)
C27 O29 1.336(3)
C30 H30 1.0000
C30 C31 1.505(5)
C30 C32 1.510(5)
C30 O29 1.470(3)
C31 H31A 0.9800
C31 H31B 0.9800
C31 H31C 0.9800
C32 H32A 0.9800
C32 H32B 0.9800
C32 H32C 0.9800
Cl13 Pt1 2.2947(8)
N2 Pt1 2.039(2)
O12 Pt1 2.0135(19)

loop_
_geom_hbond_atom_site_label_D
_geom_hbond_atom_site_label_H
_geom_hbond_atom_site_label_A
_geom_hbond_site_symmetry_A
_geom_hbond_distance_DH
_geom_hbond_distance_HA
_geom_hbond_distance_DA
_geom_hbond_angle_DHA
_geom_hbond_publ_flag
C5 H5 O23 2_566 0.95 2.46 3.073(4) 122 yes
C16 H16A O12 . 0.99 2.40 3.051(4) 123 yes
C14 H14B <i>Cg</i>1 2_456 0.99 2.94 3.454(4) 114 yes
C24 H24B <i>Cg</i>2 . 0.98 2.93 3.564(4) 124 yes
C30 H30 <i>Cg</i>3 2_656 1.00 2.96 3.827(4) 145 yes

loop_
_geom_torsion_atom_site_label_1
_geom_torsion_atom_site_label_2
_geom_torsion_atom_site_label_3
_geom_torsion_atom_site_label_4
_geom_torsion
C3 C4 C5 C6 -0.4(4)
C4 C3 N2 C11 -0.1(4)
C4 C3 N2 Pt1 174.8(2)
C4 C5 C6 C7 -178.5(3)
C4 C5 C6 C11 1.5(4)
C5 C6 C7 C8 -178.4(3)
C5 C6 C11 C10 178.8(2)
C5 C6 C11 N2 -2.1(4)
C6 C7 C8 C9 -1.0(5)
C6 C11 N2 C3 1.3(4)
C6 C11 N2 Pt1 -174.45(19)
C7 C6 C11 C10 -1.2(4)
C7 C6 C11 N2 178.0(2)
C7 C8 C9 C10 -0.1(5)
C8 C9 C10 C11 0.5(4)
C8 C9 C10 O12 -178.4(3)
C9 C10 C11 C6 0.1(4)
C9 C10 C11 N2 -179.1(2)
C9 C10 O12 Pt1 174.3(2)
C10 C11 N2 C3 -179.5(2)
C10 C11 N2 Pt1 4.7(3)
C11 C6 C7 C8 1.6(4)
C11 C10 O12 Pt1 -4.7(3)
C14 C15 C16 C17 156.2(3)
C15 C16 C17 C18 -92.4(3)
C15 C16 C17 C22 86.9(3)
C16 C17 C18 C19 -180.0(3)
C16 C17 C22 C21 179.4(3)
C17 C18 C19 C20 0.5(4)
C17 C18 C19 O23 -179.8(3)
C18 C17 C22 C21 -1.3(4)
C18 C19 C20 C21 -1.2(4)
C18 C19 C20 O25 -179.7(3)
C18 C19 O23 C24 -1.3(5)
C19 C20 C21 C22 0.6(4)
C19 C20 O25 C26 -171.4(2)
C20 C19 O23 C24 178.4(3)
C20 C21 C22 C17 0.7(5)
C21 C20 O25 C26 10.1(4)
C22 C17 C18 C19 0.7(4)
C26 C27 O29 C30 -174.5(2)
C27 C26 O25 C20 -176.6(2)
C31 C30 O29 C27 -79.9(3)
C32 C30 O29 C27 157.7(3)
N2 C3 C4 C5 -0.4(5)
O12 C10 C11 C6 179.1(2)
O12 C10 C11 N2 -0.1(4)
O23 C19 C20 C21 179.1(3)
O23 C19 C20 O25 0.5(4)
O25 C20 C21 C22 179.0(3)
O25 C26 C27 O28 10.2(4)
O25 C26 C27 O29 -172.3(2)
O28 C27 O29 C30 3.0(4)
Pt1 C14 C15 C16 -104.3(3)
Pt1 C15 C16 C17 76.6(3)

_cod_database_fobs_code 2021380
